data_1503919
loop_
_publ_author_name
'Hayashi, Ryuji'
'Hsung, Richard P.'
'Feltenberger, John B.'
'Lohse, Andrew G.'

_publ_section_title
;
 Regio- and stereoselective isomerizations of allenamides: synthesis of
 2-amido-dienes and their tandem isomerization-electrocyclic ring-closure.
;
_journal_issue 10
_journal_name_full 'Organic letters'
_journal_page_first 2125
_journal_page_last 2128
_journal_paper_doi 10.1021/ol900647s
_journal_volume 11
_journal_year 2009
_chemical_absolute_configuration rm
_chemical_formula_moiety 'C16 H19 N O2'
_chemical_formula_sum 'C16 H19 N O2'
_chemical_formula_weight 257.32
_chemical_name_common 09032a
_chemical_name_systematic
; 
 ? 
;
_space_group_IT_number 19
_symmetry_cell_setting orthorhombic
_symmetry_space_group_name_Hall 'P 2ac 2ab'
_symmetry_space_group_name_H-M 'P 21 21 21'
_atom_sites_solution_hydrogens geom
_atom_sites_solution_primary direct
_atom_sites_solution_secondary difmap
_audit_creation_method SHELXL-97
_cell_angle_alpha 90.00
_cell_angle_beta 90.00
_cell_angle_gamma 90.00
_cell_formula_units_Z 4
_cell_length_a 7.6848(17)
_cell_length_b 10.090(2)
_cell_length_c 17.842(4)
_cell_measurement_reflns_used 2922
_cell_measurement_temperature 173(2)
_cell_measurement_theta_max 27.39
_cell_measurement_theta_min 2.32
_cell_volume 1383.5(5)
_computing_cell_refinement 'Bruker SMART'
_computing_data_collection 'Bruker SMART'
_computing_data_reduction 'Bruker SAINT'
_computing_molecular_graphics 'Bruker SHELXTL'
_computing_publication_material 'Bruker SHELXTL'
_computing_structure_refinement 'Bruker SHELXTL'
_computing_structure_solution 'Bruker SHELXTL'
_diffrn_ambient_temperature 173(2)
_diffrn_measured_fraction_theta_full 0.998
_diffrn_measured_fraction_theta_max 0.998
_diffrn_measurement_device_type 'CCD area detector'
_diffrn_measurement_method 'phi and omega scans'
_diffrn_radiation_monochromator graphite
_diffrn_radiation_source 'sealed tube'
_diffrn_radiation_type MoK\a
_diffrn_radiation_wavelength 0.71073
_diffrn_reflns_av_R_equivalents 0.0327
_diffrn_reflns_av_sigmaI/netI 0.0162
_diffrn_reflns_limit_h_max 9
_diffrn_reflns_limit_h_min 0
_diffrn_reflns_limit_k_max 13
_diffrn_reflns_limit_k_min 0
_diffrn_reflns_limit_l_max 23
_diffrn_reflns_limit_l_min 0
_diffrn_reflns_number 16532
_diffrn_reflns_theta_full 27.51
_diffrn_reflns_theta_max 27.51
_diffrn_reflns_theta_min 2.28
_exptl_absorpt_coefficient_mu 0.081
_exptl_absorpt_correction_T_max 0.9761
_exptl_absorpt_correction_T_min 0.9683
_exptl_absorpt_correction_type multi-scan
_exptl_absorpt_process_details 'SADABS (sHELDRICK, 2008)'
_exptl_crystal_colour Colorless
_exptl_crystal_density_diffrn 1.235
_exptl_crystal_density_method 'not measured'
_exptl_crystal_description Block
_exptl_crystal_F_000 552
_exptl_crystal_size_max 0.40
_exptl_crystal_size_mid 0.35
_exptl_crystal_size_min 0.30
_refine_diff_density_max 0.173
_refine_diff_density_min -0.153
_refine_diff_density_rms 0.029
_refine_ls_abs_structure_details 'Flack H D (1983), Acta Cryst. A39, 876-881'
_refine_ls_abs_structure_Flack 0.5(14)
_refine_ls_extinction_method none
_refine_ls_goodness_of_fit_ref 1.057
_refine_ls_hydrogen_treatment constr
_refine_ls_matrix_type full
_refine_ls_number_parameters 174
_refine_ls_number_reflns 1834
_refine_ls_number_restraints 0
_refine_ls_restrained_S_all 1.057
_refine_ls_R_factor_all 0.0357
_refine_ls_R_factor_gt 0.0297
_refine_ls_shift/su_max 0.000
_refine_ls_shift/su_mean 0.000
_refine_ls_structure_factor_coef Fsqd
_refine_ls_weighting_details 'calc w=1/[\s^2^(Fo^2^)+(0.0445P)^2^+0.2475P] where P=(Fo^2^+2Fc^2^)/3'
_refine_ls_weighting_scheme calc
_refine_ls_wR_factor_gt 0.0784
_refine_ls_wR_factor_ref 0.0840
_reflns_number_gt 1662
_reflns_number_total 1834
_reflns_threshold_expression >2sigma(I)
_cod_data_source_file ol900647s_si_003.cif
_cod_data_source_block 09031a
_cod_depositor_comments
;
The following automatic conversions were performed:

'_symmetry_cell_setting' value 'Orthorhombic' changed to
'orthorhombic' according to
/home/saulius/struct/CIF-dictionaries/cif_core.dic dictionary named
'cif_core.dic' version 2.4.2 from
2011-04-26.

'_exptl_absorpt_correction_type' value 'Multi-scan'
changed to 'multi-scan' according to
/home/saulius/struct/CIF-dictionaries/cif_core.dic dictionary named
'cif_core.dic' version 2.4.2 from 2011-04-26.

Automatic conversion script
Id: cif_fix_values 1715 2011-07-08 13:25:40Z adriana 
;
_cod_original_sg_symbol_H-M P2(1)2(1)2(1)
_cod_database_code 1503919

loop_
_symmetry_equiv_pos_as_xyz
'x, y, z'
'-x+1/2, -y, z+1/2'
'-x, y+1/2, -z+1/2'
'x+1/2, -y+1/2, -z'

loop_
_atom_site_label
_atom_site_type_symbol
_atom_site_fract_x
_atom_site_fract_y
_atom_site_fract_z
_atom_site_U_iso_or_equiv
_atom_site_adp_type
_atom_site_occupancy
_atom_site_symmetry_multiplicity
_atom_site_calc_flag
_atom_site_refinement_flags
O1 O 0.69011(16) 0.21133(12) 0.33106(6) 0.0348(3) Uani 1 1 d .
O2 O 0.58331(16) 0.01664(12) 0.29091(6) 0.0305(3) Uani 1 1 d .
N1 N 0.41707(19) 0.13632(13) 0.36640(7) 0.0272(3) Uani 1 1 d .
C1 C 0.5737(2) 0.13202(16) 0.33072(8) 0.0271(3) Uani 1 1 d .
C2 C 0.4344(2) -0.06536(17) 0.30896(10) 0.0302(4) Uani 1 1 d .
H2A H 0.4663 -0.1343 0.3460 0.036 Uiso 1 1 calc R
H2B H 0.3885 -0.1092 0.2634 0.036 Uiso 1 1 calc R
C3 C 0.3007(2) 0.02961(15) 0.34158(8) 0.0257(3) Uani 1 1 d .
H3A H 0.2445 -0.0121 0.3863 0.031 Uiso 1 1 calc R
C4 C 0.1594(2) 0.07630(17) 0.28687(10) 0.0322(4) Uani 1 1 d .
H4A H 0.0846 0.1422 0.3136 0.039 Uiso 1 1 calc R
C5 C 0.0451(2) -0.0412(2) 0.26491(12) 0.0411(4) Uani 1 1 d .
H5A H 0.0039 -0.0861 0.3103 0.062 Uiso 1 1 calc R
H5B H 0.1130 -0.1033 0.2345 0.062 Uiso 1 1 calc R
H5C H -0.0549 -0.0095 0.2359 0.062 Uiso 1 1 calc R
C6 C 0.2346(3) 0.1440(2) 0.21737(11) 0.0446(5) Uani 1 1 d .
H6A H 0.2976 0.2241 0.2324 0.067 Uiso 1 1 calc R
H6B H 0.1398 0.1680 0.1832 0.067 Uiso 1 1 calc R
H6C H 0.3146 0.0832 0.1919 0.067 Uiso 1 1 calc R
C7 C 0.3620(2) 0.23926(16) 0.41604(8) 0.0265(3) Uani 1 1 d .
C8 C 0.2991(3) 0.19391(16) 0.48930(9) 0.0314(4) Uani 1 1 d .
H8A H 0.2193 0.2495 0.5151 0.038 Uiso 1 1 calc R
C9 C 0.3447(3) 0.08153(18) 0.52229(10) 0.0399(4) Uani 1 1 d .
H9A H 0.4242 0.0232 0.4983 0.048 Uiso 1 1 calc R
H9B H 0.2980 0.0593 0.5700 0.048 Uiso 1 1 calc R
C10 C 0.3681(2) 0.36557(17) 0.39335(9) 0.0293(3) Uani 1 1 d .
H10A H 0.4072 0.3799 0.3435 0.035 Uiso 1 1 calc R
C11 C 0.3216(2) 0.48474(16) 0.43611(9) 0.0275(3) Uani 1 1 d .
C12 C 0.3374(2) 0.49587(16) 0.51415(9) 0.0305(4) Uani 1 1 d .
H12A H 0.3898 0.4263 0.5420 0.037 Uiso 1 1 calc R
C13 C 0.2769(2) 0.60785(17) 0.55091(10) 0.0347(4) Uani 1 1 d .
H13A H 0.2874 0.6138 0.6039 0.042 Uiso 1 1 calc R
C14 C 0.2017(3) 0.71084(17) 0.51153(11) 0.0382(4) Uani 1 1 d .
H14A H 0.1571 0.7860 0.5372 0.046 Uiso 1 1 calc R
C15 C 0.1921(3) 0.70324(17) 0.43436(11) 0.0384(4) Uani 1 1 d .
H15A H 0.1427 0.7745 0.4068 0.046 Uiso 1 1 calc R
C16 C 0.2537(2) 0.59288(16) 0.39694(10) 0.0331(4) Uani 1 1 d .
H16A H 0.2497 0.5905 0.3437 0.040 Uiso 1 1 calc R

loop_
_atom_site_aniso_label
_atom_site_aniso_U_11
_atom_site_aniso_U_22
_atom_site_aniso_U_33
_atom_site_aniso_U_23
_atom_site_aniso_U_13
_atom_site_aniso_U_12
O1 0.0308(6) 0.0386(6) 0.0351(6) -0.0001(5) 0.0045(5) -0.0056(6)
O2 0.0302(6) 0.0319(6) 0.0293(5) -0.0055(5) 0.0043(5) 0.0037(5)
N1 0.0306(7) 0.0245(6) 0.0265(6) -0.0030(5) 0.0067(6) -0.0022(6)
C1 0.0303(8) 0.0301(8) 0.0210(7) 0.0018(6) 0.0009(6) 0.0039(7)
C2 0.0295(8) 0.0277(8) 0.0334(8) -0.0042(7) -0.0004(7) 0.0028(7)
C3 0.0302(8) 0.0227(7) 0.0241(7) -0.0001(6) 0.0041(6) 0.0004(7)
C4 0.0289(8) 0.0298(8) 0.0379(9) 0.0021(7) 0.0010(7) 0.0042(7)
C5 0.0318(9) 0.0444(10) 0.0472(11) 0.0068(9) -0.0065(8) -0.0042(8)
C6 0.0461(11) 0.0443(10) 0.0433(10) 0.0159(9) -0.0106(9) -0.0067(9)
C7 0.0285(8) 0.0279(8) 0.0230(7) -0.0034(6) 0.0027(6) 0.0013(7)
C8 0.0381(9) 0.0293(8) 0.0266(7) -0.0031(6) 0.0080(7) -0.0009(7)
C9 0.0538(12) 0.0394(9) 0.0267(8) 0.0027(8) 0.0060(9) 0.0014(9)
C10 0.0358(9) 0.0291(8) 0.0230(7) -0.0020(6) 0.0032(7) -0.0015(7)
C11 0.0290(8) 0.0256(7) 0.0280(7) -0.0012(6) 0.0012(6) -0.0028(7)
C12 0.0325(8) 0.0297(8) 0.0293(8) -0.0004(7) -0.0015(7) -0.0003(7)
C13 0.0367(9) 0.0373(9) 0.0302(8) -0.0092(7) 0.0016(7) -0.0055(8)
C14 0.0373(9) 0.0279(8) 0.0493(10) -0.0091(8) 0.0055(9) -0.0019(8)
C15 0.0418(10) 0.0236(8) 0.0497(10) 0.0032(8) -0.0034(9) -0.0008(8)
C16 0.0412(9) 0.0271(8) 0.0309(8) 0.0025(6) -0.0016(8) -0.0053(8)

loop_
_atom_type_symbol
_atom_type_description
_atom_type_scat_dispersion_real
_atom_type_scat_dispersion_imag
_atom_type_scat_source
C C 0.0033 0.0016 'International Tables Vol C Tables 4.2.6.8 and 6.1.1.4'
H H 0.0000 0.0000 'International Tables Vol C Tables 4.2.6.8 and 6.1.1.4'
N N 0.0061 0.0033 'International Tables Vol C Tables 4.2.6.8 and 6.1.1.4'
O O 0.0106 0.0060 'International Tables Vol C Tables 4.2.6.8 and 6.1.1.4'

loop_
_geom_angle_atom_site_label_1
_geom_angle_atom_site_label_2
_geom_angle_atom_site_label_3
_geom_angle
C1 O2 C2 109.19(12)
C1 N1 C7 125.06(14)
C1 N1 C3 111.97(13)
C7 N1 C3 122.64(13)
O1 C1 N1 129.41(15)
O1 C1 O2 122.07(15)
N1 C1 O2 108.52(14)
O2 C2 C3 105.02(12)
O2 C2 H2A 110.7
C3 C2 H2A 110.7
O2 C2 H2B 110.7
C3 C2 H2B 110.7
H2A C2 H2B 108.8
N1 C3 C2 99.53(13)
N1 C3 C4 113.45(13)
C2 C3 C4 115.36(13)
N1 C3 H3A 109.4
C2 C3 H3A 109.4
C4 C3 H3A 109.4
C5 C4 C6 110.86(15)
C5 C4 C3 109.39(14)
C6 C4 C3 112.70(15)
C5 C4 H4A 107.9
C6 C4 H4A 107.9
C3 C4 H4A 107.9
C4 C5 H5A 109.5
C4 C5 H5B 109.5
H5A C5 H5B 109.5
C4 C5 H5C 109.5
H5A C5 H5C 109.5
H5B C5 H5C 109.5
C4 C6 H6A 109.5
C4 C6 H6B 109.5
H6A C6 H6B 109.5
C4 C6 H6C 109.5
H6A C6 H6C 109.5
H6B C6 H6C 109.5
C10 C7 N1 119.63(14)
C10 C7 C8 125.32(14)
N1 C7 C8 115.03(14)
C9 C8 C7 125.14(17)
C9 C8 H8A 117.4
C7 C8 H8A 117.4
C8 C9 H9A 120.0
C8 C9 H9B 120.0
H9A C9 H9B 120.0
C7 C10 C11 127.91(15)
C7 C10 H10A 116.0
C11 C10 H10A 116.0
C16 C11 C12 117.81(16)
C16 C11 C10 118.07(14)
C12 C11 C10 124.10(15)
C13 C12 C11 120.40(16)
C13 C12 H12A 119.8
C11 C12 H12A 119.8
C14 C13 C12 120.84(16)
C14 C13 H13A 119.6
C12 C13 H13A 119.6
C15 C14 C13 119.20(17)
C15 C14 H14A 120.4
C13 C14 H14A 120.4
C14 C15 C16 120.53(18)
C14 C15 H15A 119.7
C16 C15 H15A 119.7
C15 C16 C11 121.05(16)
C15 C16 H16A 119.5
C11 C16 H16A 119.5

loop_
_geom_bond_atom_site_label_1
_geom_bond_atom_site_label_2
_geom_bond_distance
O1 C1 1.200(2)
O2 C1 1.3658(19)
O2 C2 1.448(2)
N1 C1 1.363(2)
N1 C7 1.429(2)
N1 C3 1.468(2)
C2 C3 1.521(2)
C2 H2A 0.9900
C2 H2B 0.9900
C3 C4 1.534(2)
C3 H3A 1.0000
C4 C5 1.526(3)
C4 C6 1.529(3)
C4 H4A 1.0000
C5 H5A 0.9800
C5 H5B 0.9800
C5 H5C 0.9800
C6 H6A 0.9800
C6 H6B 0.9800
C6 H6C 0.9800
C7 C10 1.338(2)
C7 C8 1.467(2)
C8 C9 1.325(2)
C8 H8A 0.9500
C9 H9A 0.9500
C9 H9B 0.9500
C10 C11 1.468(2)
C10 H10A 0.9500
C11 C16 1.397(2)
C11 C12 1.402(2)
C12 C13 1.387(2)
C12 H12A 0.9500
C13 C14 1.381(3)
C13 H13A 0.9500
C14 C15 1.381(3)
C14 H14A 0.9500
C15 C16 1.382(2)
C15 H15A 0.9500
C16 H16A 0.9500

loop_
_geom_torsion_atom_site_label_1
_geom_torsion_atom_site_label_2
_geom_torsion_atom_site_label_3
_geom_torsion_atom_site_label_4
_geom_torsion
C7 N1 C1 O1 -2.8(3)
C3 N1 C1 O1 170.69(16)
C7 N1 C1 O2 177.28(13)
C3 N1 C1 O2 -9.21(17)
C2 O2 C1 O1 172.79(15)
C2 O2 C1 N1 -7.29(16)
C1 O2 C2 C3 19.92(16)
C1 N1 C3 C2 20.28(16)
C7 N1 C3 C2 -166.03(14)
C1 N1 C3 C4 -102.82(16)
C7 N1 C3 C4 70.87(18)
O2 C2 C3 N1 -23.10(15)
O2 C2 C3 C4 98.64(15)
N1 C3 C4 C5 -179.65(14)
C2 C3 C4 C5 66.44(18)
N1 C3 C4 C6 56.55(19)
C2 C3 C4 C6 -57.4(2)
C1 N1 C7 C10 53.2(2)
C3 N1 C7 C10 -119.63(18)
C1 N1 C7 C8 -127.80(17)
C3 N1 C7 C8 59.4(2)
C10 C7 C8 C9 -155.6(2)
N1 C7 C8 C9 25.5(3)
N1 C7 C10 C11 -178.44(16)
C8 C7 C10 C11 2.7(3)
C7 C10 C11 C16 -148.41(19)
C7 C10 C11 C12 30.0(3)
C16 C11 C12 C13 3.9(3)
C10 C11 C12 C13 -174.53(16)
C11 C12 C13 C14 -0.6(3)
C12 C13 C14 C15 -2.1(3)
C13 C14 C15 C16 1.3(3)
C14 C15 C16 C11 2.2(3)
C12 C11 C16 C15 -4.7(3)
C10 C11 C16 C15 173.84(17)
